data_7130643
loop_
_publ_author_name
'Ramler, Jacqueline'
'Stoy, Andreas'
'Preitschopf, Tobias'
'Kettner, Janosch'
'Fischer, Ingo'
'Roling, Bernhard'
'Fantuzzi, Felipe'
'Lichtenberg, Crispin'

_publ_section_title
;
 Dihalo bismuth cations: unusual coordination properties and inverse
 solvent effects in Lewis acidity.
;
_journal_issue 70
_journal_name_full 'Chemical communications (Cambridge, England)'
_journal_page_first 9826
_journal_page_last 9829
_journal_paper_doi 10.1039/d2cc04017d
_journal_volume 58
_journal_year 2022
_chemical_formula_moiety 'C20 H20 Bi2 I6 N4'
_chemical_formula_sum 'C20 H20 Bi2 I6 N4'
_chemical_formula_weight 1495.76
_space_group_crystal_system triclinic
_space_group_IT_number 2
_space_group_name_Hall '-P 1'
_space_group_name_H-M_alt 'P -1'
_atom_sites_solution_hydrogens geom
_audit_creation_method SHELXL-2018/3
_audit_update_record
;
2022-07-15 deposited with the CCDC.	2022-08-10 downloaded from the CCDC.
;
_cell_angle_alpha 106.444(8)
_cell_angle_beta 90.005(7)
_cell_angle_gamma 117.801(7)
_cell_formula_units_Z 1
_cell_length_a 8.9149(13)
_cell_length_b 9.1675(16)
_cell_length_c 11.3283(18)
_cell_measurement_reflns_used 9891
_cell_measurement_temperature 100(2)
_cell_measurement_theta_max 27.39
_cell_measurement_theta_min 2.61
_cell_volume 775.9(2)
_computing_cell_refinement 'Bruker SAINT'
_computing_data_collection 'Bruker APEX2'
_computing_data_reduction 'Bruker SAINT'
_computing_molecular_graphics 'Bruker SHELXTL'
_computing_publication_material 'Bruker SHELXTL'
_computing_structure_refinement 'SHELXL-2014 (Sheldrick 2014)'
_computing_structure_solution 'SHELXS-97 (Sheldrick 2008)'
_diffrn_ambient_temperature 100(2)
_diffrn_measured_fraction_theta_full 0.998
_diffrn_measured_fraction_theta_max 0.998
_diffrn_measurement_device_type 'Bruker APEX-II CCD'
_diffrn_measurement_method '\f and \w scans'
_diffrn_radiation_type MoK\a
_diffrn_radiation_wavelength 0.71073
_diffrn_reflns_av_R_equivalents 0.0517
_diffrn_reflns_av_unetI/netI 0.0375
_diffrn_reflns_Laue_measured_fraction_full 0.998
_diffrn_reflns_Laue_measured_fraction_max 0.998
_diffrn_reflns_number 3048
_diffrn_reflns_point_group_measured_fraction_full 0.998
_diffrn_reflns_point_group_measured_fraction_max 0.998
_diffrn_reflns_theta_full 26.000
_diffrn_reflns_theta_max 26.019
_diffrn_reflns_theta_min 1.897
_diffrn_source 'sealed tube micro focus'
_exptl_absorpt_coefficient_mu 17.309
_exptl_absorpt_correction_T_max 0.745490
_exptl_absorpt_correction_T_min 0.538389
_exptl_absorpt_correction_type multi-scan
_exptl_absorpt_process_details 'TWINABS 2012/1 (Bruker AXS)'
_exptl_crystal_colour yellow
_exptl_crystal_density_diffrn 3.201
_exptl_crystal_description plate
_exptl_crystal_F_000 652
_exptl_crystal_size_max 0.054
_exptl_crystal_size_mid 0.048
_exptl_crystal_size_min 0.039
_refine_diff_density_max 1.240
_refine_diff_density_min -1.462
_refine_diff_density_rms 0.274
_refine_ls_extinction_method none
_refine_ls_goodness_of_fit_ref 1.077
_refine_ls_hydrogen_treatment constr
_refine_ls_matrix_type full
_refine_ls_number_parameters 145
_refine_ls_number_reflns 3048
_refine_ls_number_restraints 0
_refine_ls_restrained_S_all 1.077
_refine_ls_R_factor_all 0.0376
_refine_ls_R_factor_gt 0.0323
_refine_ls_shift/su_max 0.001
_refine_ls_shift/su_mean 0.000
_refine_ls_structure_factor_coef Fsqd
_refine_ls_weighting_details 'w=1/[\s^2^(Fo^2^)+11.8962P] where P=(Fo^2^+2Fc^2^)/3'
_refine_ls_weighting_scheme calc
_refine_ls_wR_factor_gt 0.0631
_refine_ls_wR_factor_ref 0.0650
_reflns_Friedel_coverage 0.000
_reflns_number_gt 2855
_reflns_number_total 3048
_reflns_threshold_expression 'I > 2\s(I)'
_cod_data_source_file d2cc04017d2.cif
_cod_data_source_block 2-I
_cod_depositor_comments
;
The following automatic conversions were performed:

data item '_exptl_absorpt_correction_type' value 'multi scan' was
changed to 'multi-scan' in accordance with the
/home/data/users/saulius/crontab/automatic-downloads/current/RSC/lib/dictionaries/cif_core.dic
dictionary named 'cif_core.dic' version 2.4.2 last updated on
2011-04-26.

Automatic conversion script
Id: cif_fix_values 7556 2019-12-06 15:28:31Z antanas 
;
_cod_database_code 7130643
_shelx_shelxl_version_number 2018/3
_shelx_space_group_comment
;
The symmetry employed for this shelxl refinement is uniquely defined
by the following loop, which should always be used as a source of
symmetry information in preference to the above space-group names.
They are only intended as comments.
;
_shelx_estimated_absorpt_t_min 0.455
_shelx_estimated_absorpt_t_max 0.552

loop_
_space_group_symop_operation_xyz
'x, y, z'
'-x, -y, -z'

loop_
_atom_site_label
_atom_site_type_symbol
_atom_site_fract_x
_atom_site_fract_y
_atom_site_fract_z
_atom_site_U_iso_or_equiv
_atom_site_adp_type
_atom_site_occupancy
_atom_site_site_symmetry_order
_atom_site_calc_flag
_atom_site_refinement_flags_posn
_atom_site_refinement_flags_adp
_atom_site_refinement_flags_occupancy
_atom_site_disorder_assembly
_atom_site_disorder_group
N1_1 N 0.7455(8) 0.9226(9) 0.7172(7) 0.0179(15) Uani 1 1 d . . . . .
C2_1 C 0.7933(10) 0.9531(11) 0.6120(8) 0.0200(18) Uani 1 1 d . . . . .
H2_1 H 0.766403 0.857031 0.539365 0.024 Uiso 1 1 calc R U . . .
C3_1 C 0.8808(11) 1.1193(12) 0.6039(8) 0.0225(19) Uani 1 1 d . . . . .
H3_1 H 0.915093 1.137036 0.527463 0.027 Uiso 1 1 calc R U . . .
C4_1 C 0.9177(10) 1.2598(11) 0.7091(8) 0.0191(18) Uani 1 1 d . . . . .
H4_1 H 0.976333 1.375213 0.705582 0.023 Uiso 1 1 calc R U . . .
C5_1 C 0.8683(11) 1.2296(11) 0.8182(8) 0.0204(18) Uani 1 1 d . . . . .
H5_1 H 0.892199 1.324070 0.891237 0.024 Uiso 1 1 calc R U . . .
C6_1 C 0.7826(10) 1.0590(11) 0.8209(8) 0.0183(17) Uani 1 1 d . . . . .
H6_1 H 0.749586 1.038048 0.896773 0.022 Uiso 1 1 calc R U . . .
N1_2 N 0.4296(8) 0.3029(9) 0.7342(6) 0.0159(14) Uani 1 1 d . . . . .
C2_2 C 0.2914(10) 0.2441(11) 0.7901(8) 0.0205(18) Uani 1 1 d . . . . .
H2_2 H 0.249612 0.320877 0.830014 0.025 Uiso 1 1 calc R U . . .
C3_2 C 0.2070(11) 0.0726(12) 0.7912(9) 0.0237(19) Uani 1 1 d . . . . .
H3_2 H 0.110092 0.033468 0.832677 0.028 Uiso 1 1 calc R U . . .
C4_2 C 0.2659(11) -0.0396(12) 0.7313(8) 0.0205(18) Uani 1 1 d . . . . .
H4_2 H 0.208767 -0.157716 0.729096 0.025 Uiso 1 1 calc R U . . .
C5_2 C 0.4092(11) 0.0230(12) 0.6746(9) 0.0228(19) Uani 1 1 d . . . . .
H5_2 H 0.453819 -0.050877 0.634174 0.027 Uiso 1 1 calc R U . . .
C6_2 C 0.4869(10) 0.1933(11) 0.6773(8) 0.0201(18) Uani 1 1 d . . . . .
H6_2 H 0.584993 0.235128 0.637393 0.024 Uiso 1 1 calc R U . . .
Bi1_3 Bi 0.57729(4) 0.60838(4) 0.72272(3) 0.01297(9) Uani 1 1 d . . . . .
I2_3 I 0.87213(6) 0.67881(7) 0.88366(5) 0.01800(12) Uani 1 1 d . . . . .
I3_3 I 0.40929(7) 0.71643(7) 0.92083(5) 0.01936(13) Uani 1 1 d . . . . .
I4_3 I 0.25960(6) 0.51534(7) 0.52035(5) 0.01621(12) Uani 1 1 d . . . . .

loop_
_atom_site_aniso_label
_atom_site_aniso_U_11
_atom_site_aniso_U_22
_atom_site_aniso_U_33
_atom_site_aniso_U_23
_atom_site_aniso_U_13
_atom_site_aniso_U_12
N1_1 0.018(3) 0.018(4) 0.019(4) 0.006(3) 0.003(3) 0.010(3)
C2_1 0.023(4) 0.014(4) 0.023(5) 0.005(4) 0.004(3) 0.009(4)
C3_1 0.025(4) 0.026(5) 0.019(5) 0.013(4) 0.006(3) 0.010(4)
C4_1 0.020(4) 0.010(4) 0.029(5) 0.009(4) 0.008(3) 0.007(3)
C5_1 0.023(4) 0.013(4) 0.023(5) 0.002(4) 0.004(3) 0.009(4)
C6_1 0.025(4) 0.020(5) 0.018(4) 0.011(4) 0.012(3) 0.014(4)
N1_2 0.016(3) 0.014(4) 0.017(4) 0.006(3) 0.001(3) 0.006(3)
C2_2 0.021(4) 0.017(5) 0.025(5) 0.006(4) 0.007(3) 0.011(4)
C3_2 0.019(4) 0.018(5) 0.029(5) 0.011(4) 0.008(4) 0.003(4)
C4_2 0.029(4) 0.020(5) 0.016(4) 0.011(4) 0.003(3) 0.012(4)
C5_2 0.027(4) 0.026(5) 0.027(5) 0.018(4) 0.011(4) 0.016(4)
C6_2 0.016(4) 0.016(4) 0.025(5) 0.006(4) 0.003(3) 0.007(3)
Bi1_3 0.01504(15) 0.01036(16) 0.01408(16) 0.00496(12) 0.00414(11) 0.00604(12)
I2_3 0.0170(2) 0.0153(3) 0.0200(3) 0.0068(2) 0.0010(2) 0.0059(2)
I3_3 0.0237(3) 0.0173(3) 0.0197(3) 0.0063(2) 0.0101(2) 0.0118(2)
I4_3 0.0175(2) 0.0161(3) 0.0165(3) 0.0059(2) 0.0053(2) 0.0089(2)

loop_
_atom_type_symbol
_atom_type_description
_atom_type_scat_dispersion_real
_atom_type_scat_dispersion_imag
_atom_type_scat_source
C C 0.0033 0.0016 'International Tables Vol C Tables 4.2.6.8 and 6.1.1.4'
H H 0.0000 0.0000 'International Tables Vol C Tables 4.2.6.8 and 6.1.1.4'
N N 0.0061 0.0033 'International Tables Vol C Tables 4.2.6.8 and 6.1.1.4'
I I -0.4742 1.8119 'International Tables Vol C Tables 4.2.6.8 and 6.1.1.4'
Bi Bi -4.1077 10.2566 'International Tables Vol C Tables 4.2.6.8 and 6.1.1.4'

loop_
_geom_angle_atom_site_label_1
_geom_angle_atom_site_label_2
_geom_angle_atom_site_label_3
_geom_angle
_geom_angle_site_symmetry_1
_geom_angle_site_symmetry_3
_geom_angle_publ_flag
C2_1 N1_1 C6_1 119.0(7) . . ?
C2_1 N1_1 Bi1_3 120.4(6) . . ?
C6_1 N1_1 Bi1_3 120.5(5) . . ?
N1_1 C2_1 C3_1 122.5(8) . . ?
C2_1 C3_1 C4_1 118.9(8) . . ?
C5_1 C4_1 C3_1 119.0(8) . . ?
C4_1 C5_1 C6_1 119.4(8) . . ?
N1_1 C6_1 C5_1 121.1(8) . . ?
C2_2 N1_2 C6_2 118.8(7) . . ?
C2_2 N1_2 Bi1_3 122.2(5) . . ?
C6_2 N1_2 Bi1_3 118.9(5) . . ?
N1_2 C2_2 C3_2 121.5(8) . . ?
C4_2 C3_2 C2_2 119.2(8) . . ?
C5_2 C4_2 C3_2 118.7(8) . . ?
C6_2 C5_2 C4_2 119.3(8) . . ?
N1_2 C6_2 C5_2 122.5(8) . . ?
N1_2 Bi1_3 N1_1 176.4(2) . . ?
N1_2 Bi1_3 I3_3 90.90(15) . . ?
N1_1 Bi1_3 I3_3 90.21(15) . . ?
N1_2 Bi1_3 I2_3 88.28(15) . . ?
N1_1 Bi1_3 I2_3 88.24(15) . . ?
I3_3 Bi1_3 I2_3 96.09(2) . . ?
N1_2 Bi1_3 I4_3 91.32(15) . . ?
N1_1 Bi1_3 I4_3 92.08(15) . . ?
I3_3 Bi1_3 I4_3 89.09(2) . . ?
I2_3 Bi1_3 I4_3 174.805(18) . . ?
N1_2 Bi1_3 I4_3 90.25(16) . 2_666 ?
N1_1 Bi1_3 I4_3 88.97(15) . 2_666 ?
I3_3 Bi1_3 I4_3 174.490(18) . 2_666 ?
I2_3 Bi1_3 I4_3 89.33(2) . 2_666 ?
I4_3 Bi1_3 I4_3 85.492(19) . 2_666 ?
Bi1_3 I4_3 Bi1_3 94.508(19) . 2_666 ?

loop_
_geom_bond_atom_site_label_1
_geom_bond_atom_site_label_2
_geom_bond_distance
_geom_bond_site_symmetry_2
_geom_bond_publ_flag
N1_1 C2_1 1.326(11) . ?
N1_1 C6_1 1.355(11) . ?
N1_1 Bi1_3 2.573(7) . ?
C2_1 C3_1 1.381(12) . ?
C3_1 C4_1 1.387(12) . ?
C4_1 C5_1 1.370(12) . ?
C5_1 C6_1 1.394(12) . ?
N1_2 C2_2 1.335(10) . ?
N1_2 C6_2 1.341(11) . ?
N1_2 Bi1_3 2.522(7) . ?
C2_2 C3_2 1.396(12) . ?
C3_2 C4_2 1.379(12) . ?
C4_2 C5_2 1.378(12) . ?
C5_2 C6_2 1.371(12) . ?
Bi1_3 I3_3 2.8959(7) . ?
Bi1_3 I2_3 2.8982(7) . ?
Bi1_3 I4_3 3.2623(7) . ?
Bi1_3 I4_3 3.2794(7) 2_666 ?

loop_
_geom_torsion_atom_site_label_1
_geom_torsion_atom_site_label_2
_geom_torsion_atom_site_label_3
_geom_torsion_atom_site_label_4
_geom_torsion
_geom_torsion_site_symmetry_1
_geom_torsion_site_symmetry_2
_geom_torsion_site_symmetry_3
_geom_torsion_site_symmetry_4
_geom_torsion_publ_flag
C6_1 N1_1 C2_1 C3_1 0.4(12) . . . . ?
Bi1_3 N1_1 C2_1 C3_1 178.7(6) . . . . ?
N1_1 C2_1 C3_1 C4_1 -1.1(13) . . . . ?
C2_1 C3_1 C4_1 C5_1 0.8(12) . . . . ?
C3_1 C4_1 C5_1 C6_1 0.1(12) . . . . ?
C2_1 N1_1 C6_1 C5_1 0.6(12) . . . . ?
Bi1_3 N1_1 C6_1 C5_1 -177.7(6) . . . . ?
C4_1 C5_1 C6_1 N1_1 -0.8(12) . . . . ?
C6_2 N1_2 C2_2 C3_2 0.5(13) . . . . ?
Bi1_3 N1_2 C2_2 C3_2 177.3(6) . . . . ?
N1_2 C2_2 C3_2 C4_2 -1.2(14) . . . . ?
C2_2 C3_2 C4_2 C5_2 1.5(13) . . . . ?
C3_2 C4_2 C5_2 C6_2 -1.3(13) . . . . ?
C2_2 N1_2 C6_2 C5_2 -0.2(13) . . . . ?
Bi1_3 N1_2 C6_2 C5_2 -177.1(7) . . . . ?
C4_2 C5_2 C6_2 N1_2 0.6(14) . . . . ?
